data_8100803
loop_
_publ_author_name
'Held, Peter'
'Liebertz, Josef'
'Bohat\'y, Ladislav'

_publ_section_title
;
Crystal structure of dibarium pentaborate chloride, Ba~2~B~5~O~9~Cl
;
_journal_issue 4
_journal_name_full 'Zeitschrift f\"ur Kristallographie - New Crystal Structures'
_journal_page_first 463
_journal_page_last 464
_journal_volume 217
_journal_year 2002
_chemical_formula_moiety '(Ba 2+)2 (B5 O9 3-) (Cl 1-)'
_chemical_formula_sum 'B5 Ba2 Cl O9'
_chemical_formula_weight 508.15
_chemical_name_common 'dibarium pentaborate chloride'
_chemical_name_systematic 'dibarium pentaborate chloride'
_space_group_IT_number 34
_symmetry_cell_setting orthorhombic
_symmetry_space_group_name_Hall 'P 2 -2n'
_symmetry_space_group_name_H-M 'P n n 2'
_cell_angle_alpha 90.00
_cell_angle_beta 90.00
_cell_angle_gamma 90.00
_cell_formula_units_Z 4
_cell_length_a 11.6358(9)
_cell_length_b 11.583(1)
_cell_length_c 6.6823(7)
_cell_measurement_temperature 293(2)
_cell_volume 900.6(2)
_diffrn_ambient_temperature 293(2)
_exptl_crystal_density_diffrn 3.748
_refine_diff_density_rms 0.269
_cod_original_formula_sum 'B5 Ba2 Cl1 O9'
_cod_database_code 8100803

loop_
_symmetry_equiv_pos_as_xyz
'x, y, z'
'-x, -y, z'
'x+1/2, -y+1/2, z+1/2'
'-x+1/2, y+1/2, z+1/2'

loop_
_atom_site_label
_atom_site_type_symbol
_atom_site_fract_x
_atom_site_fract_y
_atom_site_fract_z
_atom_site_U_iso_or_equiv
_atom_site_adp_type
_atom_site_occupancy
_atom_site_symmetry_multiplicity
_atom_site_Wyckoff_symbol
_atom_site_calc_flag
_atom_site_refinement_flags
_atom_site_disorder_assembly
_atom_site_disorder_group
Ba1 Ba 0.26853(2) 0.98071(2) 0.99472(3) 0.00863(8) Uani 1 4 c d . . .
Ba2 Ba 0.45669(2) 0.74525(2) 0.64915(5) 0.00890(7) Uani 1 4 c d . . .
Cl1 Cl 0.5000 0.0000 0.7676(3) 0.0182(3) Uani 1 2 b d S . .
Cl2 Cl 0.5000 0.5000 0.5056(4) 0.0214(3) Uani 1 2 a d S . .
O1 O 0.1928(3) 0.7608(2) 0.0558(4) 0.0059(5) Uani 1 4 c d . . .
O2 O 0.2486(3) 0.1201(3) 0.3082(4) 0.0097(5) Uani 1 4 c d . . .
O3 O 0.0620(3) 0.7083(3) 0.7995(4) 0.0108(5) Uani 1 4 c d . . .
O4 O 0.2335(2) 0.8179(3) 0.7125(4) 0.0060(5) Uani 1 4 c d . . .
O5 O 0.2064(3) 0.0850(2) 0.6498(4) 0.0089(5) Uani 1 4 c d . . .
O6 O 0.0757(2) 0.7954(3) 0.4781(5) 0.0103(5) Uani 1 4 c d . . .
O7 O 0.3941(3) 0.7687(3) 0.0958(4) 0.0099(5) Uani 1 4 c d . . .
O8 O 0.2695(3) 0.7299(2) 0.3922(4) 0.0071(5) Uani 1 4 c d . . .
O9 O 0.2258(3) 0.9303(3) 0.4063(4) 0.0102(6) Uani 1 4 c d . . .
B1 B 0.2850(4) 0.7129(4) 0.1779(6) 0.0059(6) Uani 1 4 c d . . .
B2 B 0.2262(4) 0.0420(4) 0.4626(5) 0.0052(8) Uani 1 4 c d . . .
B3 B 0.1861(4) 0.7288(4) 0.8432(6) 0.0063(7) Uani 1 4 c d . . .
B4 B 0.0108(4) 0.7484(3) 0.6289(7) 0.0069(7) Uani 1 4 c d . . .
B5 B 0.2014(3) 0.8187(3) 0.4986(7) 0.0051(6) Uani 1 4 c d . . .

loop_
_atom_site_aniso_label
_atom_site_aniso_U_11
_atom_site_aniso_U_22
_atom_site_aniso_U_33
_atom_site_aniso_U_23
_atom_site_aniso_U_13
_atom_site_aniso_U_12
Ba1 0.01154(12) 0.00814(12) 0.00620(10) -0.00107(8) 0.00069(10) 0.00000(7)
Ba2 0.00737(11) 0.01222(11) 0.00710(10) -0.00127(8) -0.00069(8) 0.00046(7)
Cl1 0.0135(7) 0.0132(6) 0.0280(7) 0.000 0.000 -0.0028(6)
Cl2 0.0121(6) 0.0132(6) 0.0389(8) 0.000 0.000 -0.0004(5)
O1 0.0056(12) 0.0091(12) 0.0030(10) 0.0000(8) -0.0012(9) 0.0024(10)
O2 0.0190(14) 0.0054(12) 0.0048(11) 0.0001(9) 0.0001(11) -0.0032(10)
O3 0.0057(11) 0.0185(14) 0.0080(12) 0.0039(10) -0.0033(10) -0.0028(11)
O4 0.0061(13) 0.0089(13) 0.0030(10) 0.0006(9) 0.0017(8) -0.0017(9)
O5 0.0157(12) 0.0061(11) 0.0050(10) -0.0005(10) 0.0020(11) -0.0010(10)
O6 0.0066(12) 0.0197(14) 0.0048(12) 0.0028(11) -0.0012(10) -0.0010(10)
O7 0.0045(12) 0.0145(13) 0.0107(12) 0.0016(9) -0.0004(9) -0.0010(11)
O8 0.0123(14) 0.0062(12) 0.0027(11) 0.0005(9) 0.0004(9) 0.0013(10)
O9 0.0207(17) 0.0037(12) 0.0062(12) -0.0004(9) 0.0011(9) -0.0014(10)
B1 0.0060(15) 0.0079(16) 0.0039(15) -0.0004(12) -0.0013(12) 0.0011(14)
B2 0.0067(17) 0.0068(17) 0.002(2) 0.0009(13) -0.0001(11) 0.0005(12)
B3 0.0076(18) 0.0070(16) 0.0044(15) 0.0010(11) 0.0002(14) -0.0003(14)
B4 0.0058(16) 0.0099(15) 0.0049(17) -0.0009(12) -0.0018(16) 0.0023(14)
B5 0.0043(15) 0.0053(15) 0.0057(12) -0.0008(14) 0.0044(17) -0.0012(12)

loop_
_geom_bond_atom_site_label_1
_geom_bond_atom_site_label_2
_geom_bond_distance
_geom_bond_site_symmetry_2
_geom_bond_publ_flag
Ba1 O2 2.655(3) . ?
Ba1 O4 2.698(3) 1_554 ?
Ba1 O5 2.701(3) . ?
Ba1 O1 2.727(3) . ?
Ba1 O9 2.855(3) . ?
Ba1 O7 2.936(3) . ?
Ba1 O8 2.999(3) 4_554 ?
Ba1 Cl1 3.0995(9) . ?
Ba1 Cl2 3.1334(3) 3_465 ?
Ba1 B3 3.234(4) . ?
Ba1 B2 3.244(4) 1_556 ?
Ba1 B1 3.340(4) . ?
Ba2 O6 2.640(3) 3_564 ?
Ba2 O3 2.693(3) 3_564 ?
Ba2 O4 2.763(3) 1_554 ?
Ba2 O8 2.779(3) 1_554 ?
Ba2 O1 2.818(3) 3_564 ?
Ba2 O2 2.989(3) 4_544 ?
Ba2 Cl2 3.0403(8) . ?
Ba2 O7 3.084(3) . ?
Ba2 Cl1 3.0964(6) . ?
Ba2 B5 3.250(4) 1_554 ?
Ba2 B4 3.268(4) 3_565 ?
Ba2 B3 3.375(4) 3_564 ?
Cl1 Ba2 3.0964(6) 2_675 ?
Cl1 Ba1 3.0995(9) 2_675 ?
Cl2 Ba2 3.0403(8) 2_665 ?
Cl2 Ba1 3.1334(3) 4_544 ?
Cl2 Ba1 3.1334(3) 3_564 ?
O1 B1 1.457(5) . ?
O1 B3 1.470(5) . ?
O1 Ba2 2.818(3) 3_465 ?
O2 B2 1.396(5) 1_556 ?
O2 B3 1.490(5) 4 ?
O2 Ba2 2.989(3) 4 ?
O3 B4 1.368(5) . ?
O3 B3 1.493(5) . ?
O3 Ba2 2.693(3) 3_465 ?
O4 B3 1.460(5) 1_556 ?
O4 B5 1.477(5) . ?
O4 Ba1 2.698(3) 1_556 ?
O4 Ba2 2.763(3) 1_556 ?
O5 B2 1.366(5) . ?
O5 B1 1.496(5) 4_554 ?
O6 B4 1.372(6) 1_556 ?
O6 B5 1.494(4) . ?
O6 Ba2 2.640(3) 3_465 ?
O7 B4 1.389(6) 3_565 ?
O7 B1 1.527(5) . ?
O8 B1 1.457(5) . ?
O8 B5 1.481(5) . ?
O8 Ba2 2.779(3) 1_556 ?
O8 Ba1 2.999(3) 4_545 ?
O9 B2 1.348(6) 1_556 ?
O9 B5 1.460(5) . ?
B1 O5 1.496(5) 4_545 ?
B1 Ba1 3.479(4) 4_545 ?
B2 O9 1.348(6) 1_554 ?
B2 O2 1.396(5) 1_554 ?
B2 Ba1 3.244(4) 1_554 ?
B3 O4 1.460(5) 1_554 ?
B3 O2 1.490(5) 4_544 ?
B3 Ba2 3.375(4) 3_465 ?
B4 O6 1.372(6) 1_554 ?
B4 O7 1.389(6) 3_464 ?
B4 Ba2 3.268(4) 3_464 ?
B5 Ba2 3.250(4) 1_556 ?
